data_4068559
loop_
_publ_author_name
'Lee, Way-Zen'
'Wang, Tzu-Li'
'Tsang, Huan-Sheng'
'Liu, Cheng-Yuan'
'Chen, Chien-Tien'
'Kuo, Ting-Shen'

_publ_section_title
;
 Temperature-Dependent Nuclearity in Bis(benzimidazoyl) Nickel Complexes
 and Their Catalysis toward Conjugate Addition of Thiophenols to
 \a,\b-Enones
;
_journal_issue 2
_journal_name_full Organometallics
_journal_page_first 652
_journal_paper_doi 10.1021/om8009427
_journal_volume 28
_journal_year 2009
_chemical_formula_moiety 'C20 H27 Cl2 N5 Ni O2'
_chemical_formula_sum 'C20 H27 Cl2 N5 Ni O2'
_chemical_formula_weight 499.08
_chemical_name_systematic
;
 ?
;
_space_group_IT_number 13
_symmetry_cell_setting monoclinic
_symmetry_space_group_name_Hall '-P 2yc'
_symmetry_space_group_name_H-M 'P 1 2/c 1'
_atom_sites_solution_hydrogens geom
_atom_sites_solution_primary direct
_atom_sites_solution_secondary difmap
_audit_creation_method SHELXL-97
_cell_angle_alpha 90.00
_cell_angle_beta 104.592(3)
_cell_angle_gamma 90.00
_cell_formula_units_Z 4
_cell_length_a 13.5208(19)
_cell_length_b 8.1518(10)
_cell_length_c 26.366(4)
_cell_measurement_reflns_used 0
_cell_measurement_temperature 200(2)
_cell_measurement_theta_max 0
_cell_measurement_theta_min 0
_cell_volume 2812.3(7)
_computing_molecular_graphics 'Ortep-3 for Windows (Farrugia, 1997)'
_computing_publication_material 'WinGX publication routines (Farrugia, 1999)'
_computing_structure_refinement 'SHELXL-97 (Sheldrick, 1997)'
_computing_structure_solution 'SHELXS-86 (Sheldrick, 1986)'
_diffrn_ambient_temperature 200(2)
_diffrn_measured_fraction_theta_full 0.991
_diffrn_measured_fraction_theta_max 0.991
_diffrn_radiation_monochromator graphite
_diffrn_radiation_source 'fine-focus sealed tube'
_diffrn_radiation_type MoK\a
_diffrn_radiation_wavelength 0.71073
_diffrn_reflns_av_R_equivalents 0.0534
_diffrn_reflns_av_sigmaI/netI 0.0593
_diffrn_reflns_limit_h_max 16
_diffrn_reflns_limit_h_min -15
_diffrn_reflns_limit_k_max 9
_diffrn_reflns_limit_k_min -7
_diffrn_reflns_limit_l_max 30
_diffrn_reflns_limit_l_min -31
_diffrn_reflns_number 17816
_diffrn_reflns_theta_full 25.02
_diffrn_reflns_theta_max 25.02
_diffrn_reflns_theta_min 1.56
_exptl_absorpt_coefficient_mu 0.901
_exptl_absorpt_correction_T_max 0.9648
_exptl_absorpt_correction_T_min 0.7374
_exptl_absorpt_correction_type multi-scan
_exptl_crystal_colour green
_exptl_crystal_density_diffrn 1.179
_exptl_crystal_density_method 'not measured'
_exptl_crystal_description prism
_exptl_crystal_F_000 1040
_exptl_crystal_size_max 0.36
_exptl_crystal_size_mid 0.17
_exptl_crystal_size_min 0.04
_refine_diff_density_max 0.790
_refine_diff_density_min -1.681
_refine_diff_density_rms 0.169
_refine_ls_extinction_method none
_refine_ls_goodness_of_fit_ref 1.028
_refine_ls_hydrogen_treatment constr
_refine_ls_matrix_type full
_refine_ls_number_parameters 266
_refine_ls_number_reflns 4917
_refine_ls_number_restraints 0
_refine_ls_restrained_S_all 1.028
_refine_ls_R_factor_all 0.1178
_refine_ls_R_factor_gt 0.0978
_refine_ls_shift/su_max 0.000
_refine_ls_shift/su_mean 0.000
_refine_ls_structure_factor_coef Fsqd
_refine_ls_weighting_details 'calc w=1/[\s^2^(Fo^2^)+(0.1965P)^2^+10.6887P] where P=(Fo^2^+2Fc^2^)/3'
_refine_ls_weighting_scheme calc
_refine_ls_wR_factor_gt 0.2603
_refine_ls_wR_factor_ref 0.2864
_reflns_number_gt 3793
_reflns_number_total 4917
_reflns_threshold_expression >2sigma(I)
_cod_data_source_file om8009427_si_002.cif
_cod_data_source_block a8481
_cod_original_cell_volume 2812.3(6)
_cod_original_sg_symbol_H-M 'P 2/c'
_cod_database_code 4068559

loop_
_symmetry_equiv_pos_as_xyz
'x, y, z'
'-x, y, -z+1/2'
'-x, -y, -z'
'x, -y, z-1/2'

loop_
_atom_site_label
_atom_site_type_symbol
_atom_site_fract_x
_atom_site_fract_y
_atom_site_fract_z
_atom_site_U_iso_or_equiv
_atom_site_adp_type
_atom_site_occupancy
_atom_site_symmetry_multiplicity
_atom_site_calc_flag
_atom_site_refinement_flags
C1 C 0.9247(6) 0.1640(10) 0.4231(3) 0.0265(17) Uani 1 1 d .
C2 C 0.9663(7) 0.3036(11) 0.4507(3) 0.038(2) Uani 1 1 d .
H2 H 0.9268 0.4003 0.4501 0.046 Uiso 1 1 calc R
C3 C 1.0659(8) 0.2965(13) 0.4786(4) 0.047(2) Uani 1 1 d .
H3 H 1.0956 0.3892 0.4986 0.056 Uiso 1 1 calc R
C4 C 1.1251(7) 0.1576(13) 0.4786(4) 0.044(2) Uani 1 1 d .
H4 H 1.1952 0.1598 0.4971 0.053 Uiso 1 1 calc R
C5 C 1.0852(7) 0.0166(12) 0.4526(4) 0.042(2) Uani 1 1 d .
H5 H 1.1248 -0.0803 0.4539 0.050 Uiso 1 1 calc R
C6 C 0.9831(7) 0.0247(10) 0.4242(3) 0.0322(19) Uani 1 1 d .
C7 C 0.9461(9) -0.2598(11) 0.3823(4) 0.044(2) Uani 1 1 d .
H7A H 1.0189 -0.2793 0.3981 0.066 Uiso 1 1 calc R
H7B H 0.9317 -0.2769 0.3443 0.066 Uiso 1 1 calc R
H7C H 0.9052 -0.3361 0.3972 0.066 Uiso 1 1 calc R
C8 C 0.8272(7) -0.0199(10) 0.3761(3) 0.0299(18) Uani 1 1 d .
C9 C 0.7354(7) -0.0952(11) 0.3408(3) 0.036(2) Uani 1 1 d .
H9A H 0.7404 -0.0873 0.3040 0.043 Uiso 1 1 calc R
H9B H 0.7319 -0.2127 0.3496 0.043 Uiso 1 1 calc R
C10 C 0.5922(7) -0.0985(11) 0.3819(3) 0.0327(19) Uani 1 1 d .
H10A H 0.5173 -0.0957 0.3670 0.039 Uiso 1 1 calc R
H10B H 0.6140 -0.2147 0.3856 0.039 Uiso 1 1 calc R
C11 C 0.6176(6) -0.0188(10) 0.4341(3) 0.0277(18) Uani 1 1 d .
C12 C 0.5817(7) -0.2550(11) 0.4870(4) 0.038(2) Uani 1 1 d .
H12A H 0.5832 -0.2729 0.5239 0.058 Uiso 1 1 calc R
H12B H 0.6299 -0.3299 0.4767 0.058 Uiso 1 1 calc R
H12C H 0.5126 -0.2759 0.4652 0.058 Uiso 1 1 calc R
C13 C 0.6413(7) 0.0324(11) 0.5185(3) 0.0323(19) Uani 1 1 d .
C14 C 0.6481(8) 0.0240(12) 0.5723(4) 0.043(2) Uani 1 1 d .
H14 H 0.6285 -0.0702 0.5886 0.052 Uiso 1 1 calc R
C15 C 0.6858(8) 0.1645(14) 0.5996(4) 0.048(3) Uani 1 1 d .
H15 H 0.6954 0.1653 0.6365 0.058 Uiso 1 1 calc R
C16 C 0.7110(8) 0.3079(13) 0.5749(3) 0.041(2) Uani 1 1 d .
H16 H 0.7322 0.4037 0.5953 0.049 Uiso 1 1 calc R
C17 C 0.7053(7) 0.3104(11) 0.5236(4) 0.037(2) Uani 1 1 d .
H17 H 0.7254 0.4045 0.5075 0.044 Uiso 1 1 calc R
C18 C 0.6683(6) 0.1674(11) 0.4939(3) 0.0307(19) Uani 1 1 d .
C19 C 0.4694(12) 0.407(2) 0.3729(5) 0.078(3) Uani 1 1 d .
H19A H 0.4003 0.4206 0.3503 0.117 Uiso 1 1 calc R
H19B H 0.5018 0.5142 0.3811 0.117 Uiso 1 1 calc R
H19C H 0.4657 0.3518 0.4054 0.117 Uiso 1 1 calc R
C20 C 0.7894(11) 0.365(2) 0.2928(5) 0.078(3) Uani 1 1 d .
H20A H 0.7813 0.3879 0.2555 0.117 Uiso 1 1 calc R
H20B H 0.8437 0.2834 0.3046 0.117 Uiso 1 1 calc R
H20C H 0.8075 0.4661 0.3130 0.117 Uiso 1 1 calc R
N1 N 0.8260(5) 0.1313(7) 0.3929(2) 0.0261(15) Uani 1 1 d .
N2 N 0.9206(5) -0.0933(8) 0.3927(3) 0.0301(16) Uani 1 1 d .
N3 N 0.6441(6) -0.0128(7) 0.3460(2) 0.0269(15) Uani 1 1 d .
H3' H 0.5987 -0.0064 0.3130 0.032 Uiso 1 1 calc R
N4 N 0.6104(5) -0.0861(9) 0.4796(3) 0.0309(16) Uani 1 1 d .
N5 N 0.6535(5) 0.1352(8) 0.4412(2) 0.0261(15) Uani 1 1 d .
O1 O 0.5294(5) 0.3075(8) 0.3460(2) 0.0415(16) Uani 1 1 d .
H1' H 0.4958 0.2705 0.3118 0.050 Uiso 1 1 calc R
O2 O 0.6981(6) 0.3037(8) 0.3003(2) 0.0405(16) Uani 1 1 d .
H2' H 0.6411 0.2921 0.2709 0.049 Uiso 1 1 calc R
Cl1 Cl 0.72629(17) 0.5051(2) 0.40712(8) 0.0320(5) Uani 1 1 d .
Ni1 Ni 0.68327(8) 0.23671(11) 0.37472(3) 0.0233(3) Uani 1 1 d .
Cl2 Cl 0.3824(2) 0.0563(3) 0.28642(8) 0.0489(7) Uani 1 1 d .

loop_
_atom_site_aniso_label
_atom_site_aniso_U_11
_atom_site_aniso_U_22
_atom_site_aniso_U_33
_atom_site_aniso_U_23
_atom_site_aniso_U_13
_atom_site_aniso_U_12
C1 0.032(4) 0.031(4) 0.015(3) -0.005(3) 0.003(3) 0.006(4)
C2 0.041(5) 0.031(4) 0.039(5) -0.013(4) 0.001(4) 0.002(4)
C3 0.040(5) 0.043(6) 0.056(6) -0.019(5) 0.007(5) -0.007(5)
C4 0.028(5) 0.048(6) 0.049(5) -0.012(5) -0.006(4) 0.006(4)
C5 0.031(5) 0.033(5) 0.053(6) -0.009(4) -0.004(4) 0.008(4)
C6 0.029(4) 0.026(4) 0.041(4) -0.008(4) 0.007(4) 0.004(4)
C7 0.057(6) 0.020(4) 0.057(6) 0.010(4) 0.017(5) 0.009(4)
C8 0.035(5) 0.029(4) 0.024(4) 0.002(3) 0.004(3) -0.002(4)
C9 0.041(5) 0.038(5) 0.024(4) 0.002(4) -0.002(4) -0.005(4)
C10 0.028(4) 0.031(4) 0.034(4) 0.003(4) -0.002(3) 0.002(4)
C11 0.032(4) 0.025(4) 0.028(4) 0.001(3) 0.010(3) 0.010(4)
C12 0.040(5) 0.032(5) 0.047(5) 0.013(4) 0.018(4) 0.008(4)
C13 0.030(4) 0.039(5) 0.026(4) -0.003(4) 0.005(3) 0.003(4)
C14 0.049(6) 0.039(5) 0.040(5) 0.015(4) 0.006(4) 0.005(5)
C15 0.050(6) 0.068(7) 0.027(4) -0.013(5) 0.012(4) -0.005(6)
C16 0.048(5) 0.055(6) 0.023(4) -0.013(4) 0.015(4) -0.003(5)
C17 0.045(5) 0.028(4) 0.038(5) -0.005(4) 0.008(4) 0.001(4)
C18 0.025(4) 0.032(4) 0.030(4) -0.004(4) -0.001(3) 0.005(4)
C19 0.075(6) 0.092(7) 0.067(6) -0.004(5) 0.019(5) -0.009(6)
C20 0.075(6) 0.092(7) 0.067(6) -0.004(5) 0.019(5) -0.009(6)
N1 0.032(4) 0.016(3) 0.029(3) -0.008(3) 0.006(3) 0.004(3)
N2 0.032(4) 0.026(3) 0.028(3) -0.002(3) 0.000(3) 0.005(3)
N3 0.042(4) 0.018(3) 0.014(3) 0.000(2) -0.005(3) 0.005(3)
N4 0.029(4) 0.028(4) 0.036(4) 0.001(3) 0.009(3) 0.004(3)
N5 0.036(4) 0.022(3) 0.020(3) 0.002(3) 0.006(3) 0.001(3)
O1 0.045(4) 0.038(3) 0.035(3) -0.005(3) -0.003(3) 0.019(3)
O2 0.057(4) 0.030(3) 0.033(3) 0.003(3) 0.009(3) -0.001(3)
Cl1 0.0435(12) 0.0174(9) 0.0324(10) -0.0023(7) 0.0044(9) 0.0019(8)
Ni1 0.0312(6) 0.0163(5) 0.0192(5) -0.0015(4) 0.0001(4) 0.0028(4)
Cl2 0.0574(15) 0.0528(14) 0.0271(10) 0.0072(10) -0.0067(10) -0.0069(13)

loop_
_atom_type_symbol
_atom_type_description
_atom_type_scat_dispersion_real
_atom_type_scat_dispersion_imag
_atom_type_scat_source
C C 0.0033 0.0016 'International Tables Vol C Tables 4.2.6.8 and 6.1.1.4'
H H 0.0000 0.0000 'International Tables Vol C Tables 4.2.6.8 and 6.1.1.4'
N N 0.0061 0.0033 'International Tables Vol C Tables 4.2.6.8 and 6.1.1.4'
O O 0.0106 0.0060 'International Tables Vol C Tables 4.2.6.8 and 6.1.1.4'
Cl Cl 0.1484 0.1585 'International Tables Vol C Tables 4.2.6.8 and 6.1.1.4'
Ni Ni 0.3393 1.1124 'International Tables Vol C Tables 4.2.6.8 and 6.1.1.4'

loop_
_geom_angle_atom_site_label_1
_geom_angle_atom_site_label_2
_geom_angle_atom_site_label_3
_geom_angle
C6 C1 C2 120.6(8)
C6 C1 N1 108.3(7)
C2 C1 N1 131.1(8)
C3 C2 C1 117.5(9)
C3 C2 H2 121.2
C1 C2 H2 121.2
C2 C3 C4 121.7(9)
C2 C3 H3 119.1
C4 C3 H3 119.1
C5 C4 C3 121.9(9)
C5 C4 H4 119.1
C3 C4 H4 119.1
C4 C5 C6 116.0(8)
C4 C5 H5 122.0
C6 C5 H5 122.0
C1 C6 C5 122.2(8)
C1 C6 N2 107.2(7)
C5 C6 N2 130.6(8)
N2 C7 H7A 109.5
N2 C7 H7B 109.5
H7A C7 H7B 109.5
N2 C7 H7C 109.5
H7A C7 H7C 109.5
H7B C7 H7C 109.5
N1 C8 N2 113.1(7)
N1 C8 C9 121.4(8)
N2 C8 C9 125.5(8)
N3 C9 C8 110.4(7)
N3 C9 H9A 109.6
C8 C9 H9A 109.6
N3 C9 H9B 109.6
C8 C9 H9B 109.6
H9A C9 H9B 108.1
C11 C10 N3 110.4(7)
C11 C10 H10A 109.6
N3 C10 H10A 109.6
C11 C10 H10B 109.6
N3 C10 H10B 109.6
H10A C10 H10B 108.1
N5 C11 N4 111.2(7)
N5 C11 C10 122.1(7)
N4 C11 C10 126.7(8)
N4 C12 H12A 109.5
N4 C12 H12B 109.5
H12A C12 H12B 109.5
N4 C12 H12C 109.5
H12A C12 H12C 109.5
H12B C12 H12C 109.5
C18 C13 N4 106.0(7)
C18 C13 C14 124.0(8)
N4 C13 C14 130.0(9)
C15 C14 C13 114.1(9)
C15 C14 H14 122.9
C13 C14 H14 122.9
C14 C15 C16 123.0(8)
C14 C15 H15 118.5
C16 C15 H15 118.5
C17 C16 C15 121.1(9)
C17 C16 H16 119.4
C15 C16 H16 119.4
C16 C17 C18 117.9(9)
C16 C17 H17 121.1
C18 C17 H17 121.1
C13 C18 N5 109.6(7)
C13 C18 C17 119.7(8)
N5 C18 C17 130.7(8)
O1 C19 H19A 109.5
O1 C19 H19B 109.5
H19A C19 H19B 109.5
O1 C19 H19C 109.5
H19A C19 H19C 109.5
H19B C19 H19C 109.5
O2 C20 H20A 109.5
O2 C20 H20B 109.5
H20A C20 H20B 109.5
O2 C20 H20C 109.5
H20A C20 H20C 109.5
H20B C20 H20C 109.5
C8 N1 C1 106.3(7)
C8 N1 Ni1 113.9(6)
C1 N1 Ni1 139.4(5)
C8 N2 C6 105.0(7)
C8 N2 C7 126.6(8)
C6 N2 C7 128.3(7)
C9 N3 C10 113.3(6)
C9 N3 Ni1 109.1(5)
C10 N3 Ni1 109.1(5)
C9 N3 H3' 108.4
C10 N3 H3' 108.4
Ni1 N3 H3' 108.4
C11 N4 C13 107.3(7)
C11 N4 C12 125.8(7)
C13 N4 C12 126.7(7)
C11 N5 C18 105.9(7)
C11 N5 Ni1 113.4(5)
C18 N5 Ni1 140.2(6)
C19 O1 Ni1 126.9(7)
C19 O1 H1' 116.6
Ni1 O1 H1' 116.6
C20 O2 Ni1 121.7(7)
C20 O2 H2' 119.2
Ni1 O2 H2' 119.2
N1 Ni1 N5 90.4(3)
N1 Ni1 O2 91.3(3)
N5 Ni1 O2 169.6(3)
N1 Ni1 O1 169.1(2)
N5 Ni1 O1 91.6(3)
O2 Ni1 O1 84.9(3)
N1 Ni1 N3 79.8(3)
N5 Ni1 N3 80.8(3)
O2 Ni1 N3 89.4(2)
O1 Ni1 N3 89.9(3)
N1 Ni1 Cl1 99.84(18)
N5 Ni1 Cl1 98.44(19)
O2 Ni1 Cl1 91.38(18)
O1 Ni1 Cl1 90.42(18)
N3 Ni1 Cl1 179.12(16)

loop_
_geom_bond_atom_site_label_1
_geom_bond_atom_site_label_2
_geom_bond_distance
C1 C6 1.380(12)
C1 C2 1.390(12)
C1 N1 1.396(10)
C2 C3 1.365(14)
C2 H2 0.9500
C3 C4 1.386(14)
C3 H3 0.9500
C4 C5 1.376(13)
C4 H4 0.9500
C5 C6 1.397(12)
C5 H5 0.9500
C6 N2 1.405(11)
C7 N2 1.444(11)
C7 H7A 0.9800
C7 H7B 0.9800
C7 H7C 0.9800
C8 N1 1.312(10)
C8 N2 1.366(11)
C8 C9 1.484(11)
C9 N3 1.442(12)
C9 H9A 0.9900
C9 H9B 0.9900
C10 C11 1.482(11)
C10 N3 1.487(11)
C10 H10A 0.9900
C10 H10B 0.9900
C11 N5 1.341(11)
C11 N4 1.346(11)
C12 N4 1.457(11)
C12 H12A 0.9800
C12 H12B 0.9800
C12 H12C 0.9800
C13 C18 1.372(13)
C13 N4 1.393(11)
C13 C14 1.400(13)
C14 C15 1.380(14)
C14 H14 0.9500
C15 C16 1.420(15)
C15 H15 0.9500
C16 C17 1.336(13)
C16 H16 0.9500
C17 C18 1.423(12)
C17 H17 0.9500
C18 N5 1.379(10)
C19 O1 1.449(16)
C19 H19A 0.9800
C19 H19B 0.9800
C19 H19C 0.9800
C20 O2 1.390(16)
C20 H20A 0.9800
C20 H20B 0.9800
C20 H20C 0.9800
N1 Ni1 2.056(7)
N3 Ni1 2.189(6)
N3 H3' 0.9300
N5 Ni1 2.068(7)
O1 Ni1 2.108(6)
O1 H1' 0.9500
O2 Ni1 2.095(6)
O2 H2' 0.9500
Cl1 Ni1 2.367(2)
